data_1561224
loop_
_publ_author_name
'Chapple, Peter M.'
'Cartron, Julien'
'Hamdoun, Ghanem'
'Kahlal, Samia'
'Cordier, Marie'
'Oulyadi, Hassan'
'Carpentier, Jean-Fran\,cois'
'Saillard, Jean-Yves'
'Sarazin, Yann'

_publ_section_title
;
 Metal--metal bonded alkaline-earth distannyls
;
_journal_issue 20
_journal_name_full 'Chemical Science'
_journal_page_first 7098
_journal_page_last 7114
_journal_paper_doi 10.1039/D1SC00436K
_journal_volume 12
_journal_year 2021
_chemical_compound_source 'synthesis as described'
_chemical_formula_moiety 'C34 H86 Ca O4 Si6 Sn2'
_chemical_formula_sum 'C34 H86 Ca O4 Si6 Sn2'
_chemical_formula_weight 1005.02
_space_group_crystal_system monoclinic
_space_group_IT_number 14
_space_group_name_Hall '-P 2ybc'
_space_group_name_H-M_alt 'P 1 21/c 1'
_atom_sites_solution_hydrogens geom
_atom_sites_solution_primary dual
_atom_sites_solution_secondary difmap
_audit_update_record
;
2020-12-18 deposited with the CCDC.	2021-03-22 downloaded from the CCDC.
;
_cell_angle_alpha 90
_cell_angle_beta 105.698(4)
_cell_angle_gamma 90
_cell_formula_units_Z 4
_cell_length_a 20.9784(13)
_cell_length_b 13.2370(8)
_cell_length_c 20.0226(16)
_cell_measurement_reflns_used 4542
_cell_measurement_temperature 150
_cell_measurement_theta_max 27.4700
_cell_measurement_theta_min 2.5296
_cell_measurement_wavelength 0.71073
_cell_volume 5352.7(6)
_computing_cell_refinement 'APEX3 (Bruker, 2015)'
_computing_data_collection 'SAINT (Bruker, 2014)'
_computing_data_reduction 'SAINT (Bruker, 2014)'
_computing_molecular_graphics 'PLATON, A.L.Spek, Acta Cryst. 2009, D65, 148-155'
_computing_publication_material 'CRYSCALC (T. Roisnel, local program, 2019)'
_computing_structure_refinement 'SHELXL-2018_3 (Sheldrick, 2018)'
_computing_structure_solution 'SHELXT (G. Sheldrick, 2015)'
_diffrn_ambient_temperature 150
_diffrn_detector '(CMOS) PHOTON 100'
_diffrn_detector_area_resol_mean 10.4167
_diffrn_measured_fraction_theta_full 0.983
_diffrn_measured_fraction_theta_max 0.981
_diffrn_measurement_device_type 'D8 VENTURE Bruker AXS'
_diffrn_measurement_method 'rotation images'
_diffrn_orient_matrix_UB_11 -0.0486463
_diffrn_orient_matrix_UB_12 -0.0123089
_diffrn_orient_matrix_UB_13 -0.0271906
_diffrn_orient_matrix_UB_21 -0.0175248
_diffrn_orient_matrix_UB_22 0.0479125
_diffrn_orient_matrix_UB_23 0.0286253
_diffrn_orient_matrix_UB_31 0.0042187
_diffrn_orient_matrix_UB_32 0.0570967
_diffrn_orient_matrix_UB_33 -0.0298826
_diffrn_radiation_monochromator 'multilayer monochromator'
_diffrn_radiation_probe x-ray
_diffrn_radiation_source 'Incoatec microfocus sealed tube'
_diffrn_radiation_type MoK\a
_diffrn_radiation_wavelength 0.71073
_diffrn_reflns_av_R_equivalents 0.0803
_diffrn_reflns_av_unetI/netI 0.0617
_diffrn_reflns_limit_h_max 27
_diffrn_reflns_limit_h_min -27
_diffrn_reflns_limit_k_max 17
_diffrn_reflns_limit_k_min -15
_diffrn_reflns_limit_l_max 25
_diffrn_reflns_limit_l_min -25
_diffrn_reflns_number 50629
_diffrn_reflns_theta_full 25.242
_diffrn_reflns_theta_max 27.483
_diffrn_reflns_theta_min 2.932
_diffrn_source_current 1.0
_diffrn_source_voltage 50.0
_exptl_absorpt_coefficient_mu 1.192
_exptl_absorpt_correction_T_max 0.621
_exptl_absorpt_correction_T_min 0.484
_exptl_absorpt_correction_type multi-scan
_exptl_absorpt_process_details
;
  [Sheldrick, G.M. (2014). SADABS Bruker AXS Inc., Madison, Wisconsin, USA]
;
_exptl_crystal_colour colourless
_exptl_crystal_density_diffrn 1.247
_exptl_crystal_description prism
_exptl_crystal_F_000 2104
_exptl_crystal_size_max 0.500
_exptl_crystal_size_mid 0.450
_exptl_crystal_size_min 0.400
_refine_diff_density_max 0.735
_refine_diff_density_min -0.740
_refine_diff_density_rms 0.111
_refine_ls_extinction_method none
_refine_ls_goodness_of_fit_ref 1.005
_refine_ls_hydrogen_treatment constr
_refine_ls_matrix_type full
_refine_ls_number_parameters 452
_refine_ls_number_reflns 12033
_refine_ls_number_restraints 0
_refine_ls_restrained_S_all 1.005
_refine_ls_R_factor_all 0.0741
_refine_ls_R_factor_gt 0.0407
_refine_ls_shift/su_max 0.002
_refine_ls_shift/su_mean 0.000
_refine_ls_structure_factor_coef Fsqd
_refine_ls_weighting_details 'w=1/[\s^2^(Fo^2^)+(0.0335P)^2^+6.3480P] where P=(Fo^2^+2Fc^2^)/3'
_refine_ls_weighting_scheme calc
_refine_ls_wR_factor_gt 0.0830
_refine_ls_wR_factor_ref 0.0980
_reflns_Friedel_coverage 0.000
_reflns_number_gt 8673
_reflns_number_total 12033
_reflns_threshold_expression >2sigma(I)
_cod_data_source_file d1sc00436k3.cif
_cod_data_source_block PC4068
_cod_depositor_comments 'Adding full bibliography for 1561223--1561228.cif.'
_cod_original_sg_symbol_H-M 'P 21/c'
_cod_database_code 1561224

loop_
_space_group_symop_operation_xyz
'x, y, z'
'-x, y+1/2, -z+1/2'
'-x, -y, -z'
'x, -y-1/2, z-1/2'

loop_
_atom_site_label
_atom_site_type_symbol
_atom_site_fract_x
_atom_site_fract_y
_atom_site_fract_z
_atom_site_U_iso_or_equiv
_atom_site_adp_type
_atom_site_occupancy
_atom_site_site_symmetry_order
_atom_site_calc_flag
_atom_site_refinement_flags_posn
_atom_site_refinement_flags_adp
_atom_site_refinement_flags_occupancy
_atom_site_disorder_assembly
_atom_site_disorder_group
Ca1 Ca 0.24915(3) 0.50694(5) 0.50720(4) 0.01757(15) Uani 1 1 d . . . . .
O1 O 0.32452(12) 0.5132(2) 0.43907(13) 0.0287(6) Uani 1 1 d . . . . .
O2 O 0.18512(12) 0.38605(19) 0.42814(14) 0.0308(6) Uani 1 1 d . . . . .
O3 O 0.17329(13) 0.5015(2) 0.57536(14) 0.0337(7) Uani 1 1 d . . . . .
O4 O 0.30808(13) 0.62973(19) 0.58742(14) 0.0313(6) Uani 1 1 d . . . . .
C1 C 0.39605(18) 0.5124(3) 0.4653(2) 0.0321(9) Uani 1 1 d . . . . .
H1A H 0.410328 0.464983 0.504782 0.038 Uiso 1 1 calc R U . . .
H1B H 0.412886 0.580744 0.480952 0.038 Uiso 1 1 calc R U . . .
C2 C 0.4209(2) 0.4785(3) 0.4051(2) 0.0377(10) Uani 1 1 d . . . . .
H2A H 0.420089 0.404000 0.400723 0.045 Uiso 1 1 calc R U . . .
H2B H 0.466395 0.503264 0.409393 0.045 Uiso 1 1 calc R U . . .
C3 C 0.3708(2) 0.5282(3) 0.3444(2) 0.0388(10) Uani 1 1 d . . . . .
H3A H 0.381937 0.600015 0.339625 0.047 Uiso 1 1 calc R U . . .
H3B H 0.368617 0.492547 0.300333 0.047 Uiso 1 1 calc R U . . .
C4 C 0.3066(2) 0.5180(3) 0.3641(2) 0.0361(10) Uani 1 1 d . . . . .
H4A H 0.277584 0.576921 0.347273 0.043 Uiso 1 1 calc R U . . .
H4B H 0.282877 0.455879 0.343751 0.043 Uiso 1 1 calc R U . . .
C5 C 0.2096(2) 0.2922(3) 0.4072(2) 0.0350(10) Uani 1 1 d . . . . .
H5A H 0.231373 0.251185 0.448434 0.042 Uiso 1 1 calc R U . . .
H5B H 0.242088 0.305838 0.380538 0.042 Uiso 1 1 calc R U . . .
C6 C 0.1499(2) 0.2374(3) 0.3627(3) 0.0541(14) Uani 1 1 d . . . . .
H6A H 0.161097 0.200449 0.324361 0.065 Uiso 1 1 calc R U . . .
H6B H 0.131633 0.189180 0.390522 0.065 Uiso 1 1 calc R U . . .
C7 C 0.1028(3) 0.3204(4) 0.3359(4) 0.105(3) Uani 1 1 d . . . . .
H7A H 0.111235 0.351146 0.293997 0.126 Uiso 1 1 calc R U . . .
H7B H 0.056513 0.295914 0.324317 0.126 Uiso 1 1 calc R U . . .
C8 C 0.1157(2) 0.3931(4) 0.3935(3) 0.0700(18) Uani 1 1 d . . . . .
H8A H 0.104262 0.462385 0.375649 0.084 Uiso 1 1 calc R U . . .
H8B H 0.088948 0.376215 0.425783 0.084 Uiso 1 1 calc R U . . .
C9 C 0.18743(19) 0.4789(3) 0.6481(2) 0.0300(9) Uani 1 1 d . . . . .
H9A H 0.204815 0.539295 0.676351 0.036 Uiso 1 1 calc R U . . .
H9B H 0.220486 0.423894 0.660933 0.036 Uiso 1 1 calc R U . . .
C10 C 0.12179(18) 0.4464(3) 0.6594(2) 0.0351(10) Uani 1 1 d . . . . .
H10A H 0.118296 0.467484 0.705743 0.042 Uiso 1 1 calc R U . . .
H10B H 0.116143 0.372186 0.655022 0.042 Uiso 1 1 calc R U . . .
C11 C 0.07065(19) 0.5011(3) 0.6017(2) 0.0337(9) Uani 1 1 d . . . . .
H11A H 0.042367 0.546101 0.620958 0.040 Uiso 0.419(10) 1 calc R U P A 1
H11B H 0.042230 0.452494 0.569320 0.040 Uiso 0.419(10) 1 calc R U P A 1
H11C H 0.026471 0.469125 0.592594 0.040 Uiso 0.581(10) 1 calc R U P A 2
H11D H 0.067122 0.573369 0.612880 0.040 Uiso 0.581(10) 1 calc R U P A 2
C12A C 0.1150(4) 0.5634(7) 0.5647(5) 0.028(3) Uani 0.419(10) 1 d . . P A 1
H12A H 0.092875 0.572010 0.514723 0.033 Uiso 0.419(10) 1 calc R U P A 1
H12B H 0.125840 0.630690 0.586377 0.033 Uiso 0.419(10) 1 calc R U P A 1
C12B C 0.0991(3) 0.4881(6) 0.5429(4) 0.028(2) Uani 0.581(10) 1 d . . P A 2
H12C H 0.081911 0.539808 0.506714 0.034 Uiso 0.581(10) 1 calc R U P A 2
H12D H 0.089139 0.420173 0.522014 0.034 Uiso 0.581(10) 1 calc R U P A 2
C13 C 0.2779(2) 0.7166(3) 0.6111(2) 0.0360(10) Uani 1 1 d . . . . .
H13A H 0.246384 0.694487 0.637085 0.043 Uiso 1 1 calc R U . . .
H13B H 0.253684 0.758123 0.571123 0.043 Uiso 1 1 calc R U . . .
C14 C 0.3338(2) 0.7766(3) 0.6576(2) 0.0406(11) Uani 1 1 d . . . . .
H14A H 0.350242 0.828959 0.631038 0.049 Uiso 1 1 calc R U . . .
H14B H 0.319853 0.809214 0.695797 0.049 Uiso 1 1 calc R U . . .
C15 C 0.3856(2) 0.6970(3) 0.6847(2) 0.0430(11) Uani 1 1 d . . . . .
H15A H 0.430447 0.726867 0.700068 0.052 Uiso 1 1 calc R U . . .
H15B H 0.376373 0.658929 0.723601 0.052 Uiso 1 1 calc R U . . .
C16 C 0.37832(19) 0.6310(3) 0.6219(2) 0.0367(10) Uani 1 1 d . . . . .
H16A H 0.403542 0.659235 0.590999 0.044 Uiso 1 1 calc R U . . .
H16B H 0.394634 0.561886 0.635812 0.044 Uiso 1 1 calc R U . . .
Sn1 Sn 0.33510(2) 0.18442(2) 0.10033(2) 0.01863(7) Uani 1 1 d . . . . .
Si1 Si 0.41437(5) 0.30183(8) 0.05582(6) 0.0252(2) Uani 1 1 d . . . . .
Si2 Si 0.40770(5) 0.15538(8) 0.22619(5) 0.0241(2) Uani 1 1 d . . . . .
Si3 Si 0.25546(5) 0.31762(8) 0.13032(6) 0.0277(2) Uani 1 1 d . . . . .
C17 C 0.4893(2) 0.2322(3) 0.0448(3) 0.0460(12) Uani 1 1 d . . . . .
H17A H 0.517593 0.279032 0.027857 0.069 Uiso 1 1 calc R U . . .
H17B H 0.475048 0.177269 0.011253 0.069 Uiso 1 1 calc R U . . .
H17C H 0.514203 0.204117 0.089535 0.069 Uiso 1 1 calc R U . . .
C18 C 0.3714(2) 0.3517(4) -0.0326(3) 0.0575(14) Uani 1 1 d . . . . .
H18A H 0.330459 0.386117 -0.030905 0.086 Uiso 1 1 calc R U . . .
H18B H 0.360664 0.295505 -0.065604 0.086 Uiso 1 1 calc R U . . .
H18C H 0.400471 0.399520 -0.047430 0.086 Uiso 1 1 calc R U . . .
C19 C 0.4506(3) 0.4140(4) 0.1103(3) 0.0622(16) Uani 1 1 d . . . . .
H19A H 0.479103 0.451581 0.087580 0.093 Uiso 1 1 calc R U . . .
H19B H 0.476775 0.390962 0.156033 0.093 Uiso 1 1 calc R U . . .
H19C H 0.414768 0.457992 0.115810 0.093 Uiso 1 1 calc R U . . .
C20 C 0.49002(18) 0.0963(3) 0.2280(2) 0.0345(9) Uani 1 1 d . . . . .
H20A H 0.515329 0.142480 0.206706 0.052 Uiso 1 1 calc R U . . .
H20B H 0.482616 0.032589 0.202070 0.052 Uiso 1 1 calc R U . . .
H20C H 0.514866 0.083016 0.276164 0.052 Uiso 1 1 calc R U . . .
C21 C 0.3654(2) 0.0669(3) 0.2737(2) 0.0402(10) Uani 1 1 d . . . . .
H21A H 0.396275 0.047639 0.317979 0.060 Uiso 1 1 calc R U . . .
H21B H 0.350940 0.006370 0.245522 0.060 Uiso 1 1 calc R U . . .
H21C H 0.326804 0.100612 0.282426 0.060 Uiso 1 1 calc R U . . .
C22 C 0.4275(2) 0.2717(3) 0.2825(2) 0.0439(11) Uani 1 1 d . . . . .
H22A H 0.386585 0.299576 0.289603 0.066 Uiso 1 1 calc R U . . .
H22B H 0.448592 0.322283 0.259736 0.066 Uiso 1 1 calc R U . . .
H22C H 0.457754 0.253657 0.327483 0.066 Uiso 1 1 calc R U . . .
C23 C 0.2846(2) 0.4523(3) 0.1371(2) 0.0410(11) Uani 1 1 d . . . . .
H23A H 0.292115 0.473391 0.092945 0.061 Uiso 1 1 calc R U . . .
H23B H 0.326088 0.458024 0.174066 0.061 Uiso 1 1 calc R U . . .
H23C H 0.250965 0.495794 0.147960 0.061 Uiso 1 1 calc R U . . .
C24 C 0.2355(2) 0.2925(3) 0.2154(2) 0.0428(11) Uani 1 1 d . . . . .
H24A H 0.275470 0.301656 0.253796 0.064 Uiso 1 1 calc R U . . .
H24B H 0.219358 0.223090 0.215819 0.064 Uiso 1 1 calc R U . . .
H24C H 0.201228 0.339797 0.220722 0.064 Uiso 1 1 calc R U . . .
C25 C 0.1728(2) 0.3185(4) 0.0631(3) 0.0496(13) Uani 1 1 d . . . . .
H25A H 0.141323 0.359012 0.080012 0.074 Uiso 1 1 calc R U . . .
H25B H 0.156295 0.249109 0.054572 0.074 Uiso 1 1 calc R U . . .
H25C H 0.177958 0.347684 0.019923 0.074 Uiso 1 1 calc R U . . .
Sn2 Sn 0.16678(2) 0.69902(2) 0.41164(2) 0.01943(7) Uani 1 1 d . . . . .
Si4 Si 0.10256(5) 0.67216(8) 0.28232(5) 0.0261(2) Uani 1 1 d . . . . .
Si5 Si 0.24880(5) 0.83574(8) 0.39091(6) 0.0266(2) Uani 1 1 d . . . . .
Si6 Si 0.08408(5) 0.81989(8) 0.44837(6) 0.0277(2) Uani 1 1 d . . . . .
C26 C 0.1444(2) 0.5784(4) 0.2379(2) 0.0450(11) Uani 1 1 d . . . . .
H26A H 0.116138 0.564986 0.191081 0.068 Uiso 1 1 calc R U . . .
H26B H 0.152096 0.515410 0.264509 0.068 Uiso 1 1 calc R U . . .
H26C H 0.186887 0.606038 0.234786 0.068 Uiso 1 1 calc R U . . .
C27 C 0.0912(2) 0.7876(4) 0.2252(2) 0.0493(12) Uani 1 1 d . . . . .
H27A H 0.134642 0.813670 0.224131 0.074 Uiso 1 1 calc R U . . .
H27B H 0.067445 0.839625 0.243808 0.074 Uiso 1 1 calc R U . . .
H27C H 0.065645 0.769678 0.178133 0.074 Uiso 1 1 calc R U . . .
C28 C 0.01640(18) 0.6208(3) 0.2730(2) 0.0376(10) Uani 1 1 d . . . . .
H28A H -0.006199 0.611498 0.223746 0.056 Uiso 1 1 calc R U . . .
H28B H -0.008673 0.668620 0.293443 0.056 Uiso 1 1 calc R U . . .
H28C H 0.019454 0.555786 0.297064 0.056 Uiso 1 1 calc R U . . .
C29 C 0.2850(3) 0.8013(3) 0.3176(3) 0.0514(13) Uani 1 1 d . . . . .
H29A H 0.249154 0.787095 0.275819 0.077 Uiso 1 1 calc R U . . .
H29B H 0.313009 0.741305 0.330299 0.077 Uiso 1 1 calc R U . . .
H29C H 0.311745 0.857735 0.308448 0.077 Uiso 1 1 calc R U . . .
C30 C 0.3222(2) 0.8514(4) 0.4690(3) 0.0516(13) Uani 1 1 d . . . . .
H30A H 0.342262 0.785255 0.483219 0.077 Uiso 1 1 calc R U . . .
H30B H 0.307591 0.881244 0.507128 0.077 Uiso 1 1 calc R U . . .
H30C H 0.354872 0.895854 0.457124 0.077 Uiso 1 1 calc R U . . .
C31 C 0.2142(2) 0.9665(3) 0.3695(3) 0.0443(11) Uani 1 1 d . . . . .
H31A H 0.248571 1.010725 0.360836 0.066 Uiso 1 1 calc R U . . .
H31B H 0.199429 0.992974 0.408497 0.066 Uiso 1 1 calc R U . . .
H31C H 0.176587 0.963843 0.327950 0.066 Uiso 1 1 calc R U . . .
C32 C 0.0392(3) 0.9133(4) 0.3812(3) 0.0671(16) Uani 1 1 d . . . . .
H32A H 0.013796 0.877018 0.339953 0.101 Uiso 1 1 calc R U . . .
H32B H 0.071452 0.957837 0.368606 0.101 Uiso 1 1 calc R U . . .
H32C H 0.009096 0.953800 0.400176 0.101 Uiso 1 1 calc R U . . .
C33 C 0.1275(2) 0.8945(4) 0.5271(3) 0.0583(14) Uani 1 1 d . . . . .
H33A H 0.096686 0.943433 0.537864 0.087 Uiso 1 1 calc R U . . .
H33B H 0.165190 0.930455 0.518039 0.087 Uiso 1 1 calc R U . . .
H33C H 0.143470 0.848674 0.566519 0.087 Uiso 1 1 calc R U . . .
C34 C 0.0154(2) 0.7513(4) 0.4735(3) 0.0585(15) Uani 1 1 d . . . . .
H34A H -0.013573 0.800488 0.487269 0.088 Uiso 1 1 calc R U . . .
H34B H 0.034416 0.705892 0.512462 0.088 Uiso 1 1 calc R U . . .
H34C H -0.010256 0.711924 0.433904 0.088 Uiso 1 1 calc R U . . .

loop_
_atom_site_aniso_label
_atom_site_aniso_U_11
_atom_site_aniso_U_22
_atom_site_aniso_U_33
_atom_site_aniso_U_23
_atom_site_aniso_U_13
_atom_site_aniso_U_12
Ca1 0.0185(3) 0.0162(3) 0.0180(4) 0.0005(3) 0.0048(3) 0.0003(3)
O1 0.0239(14) 0.0394(16) 0.0242(15) 0.0028(12) 0.0087(11) -0.0006(12)
O2 0.0241(13) 0.0228(14) 0.0393(17) -0.0047(12) -0.0020(12) -0.0005(11)
O3 0.0299(15) 0.0461(17) 0.0293(16) 0.0140(13) 0.0153(12) 0.0106(13)
O4 0.0324(14) 0.0232(14) 0.0310(16) -0.0061(12) -0.0040(12) 0.0031(11)
C1 0.024(2) 0.042(2) 0.033(2) -0.0042(19) 0.0118(17) 0.0021(17)
C2 0.037(2) 0.045(3) 0.036(2) -0.002(2) 0.020(2) 0.009(2)
C3 0.043(2) 0.049(3) 0.031(2) 0.001(2) 0.021(2) 0.003(2)
C4 0.036(2) 0.046(3) 0.026(2) 0.0007(19) 0.0083(18) -0.0083(19)
C5 0.039(2) 0.025(2) 0.037(2) -0.0052(18) 0.0049(19) 0.0001(18)
C6 0.064(3) 0.032(2) 0.052(3) -0.010(2) -0.010(3) -0.016(2)
C7 0.072(4) 0.041(3) 0.148(7) -0.009(4) -0.062(4) -0.010(3)
C8 0.030(3) 0.037(3) 0.121(5) -0.008(3) -0.017(3) -0.002(2)
C9 0.031(2) 0.037(2) 0.024(2) 0.0022(17) 0.0104(17) -0.0039(17)
C10 0.033(2) 0.044(2) 0.032(2) 0.0040(19) 0.0155(18) -0.0024(19)
C11 0.026(2) 0.039(2) 0.036(2) -0.0016(19) 0.0093(18) -0.0006(18)
C12A 0.025(5) 0.022(5) 0.038(6) 0.004(4) 0.011(4) 0.011(4)
C12B 0.024(4) 0.032(4) 0.029(4) -0.001(3) 0.006(3) 0.001(3)
C13 0.043(2) 0.024(2) 0.039(3) -0.0071(18) 0.010(2) 0.0067(18)
C14 0.065(3) 0.024(2) 0.031(2) -0.0054(18) 0.012(2) -0.011(2)
C15 0.043(3) 0.044(3) 0.035(3) -0.009(2) -0.001(2) -0.014(2)
C16 0.032(2) 0.037(2) 0.037(3) -0.009(2) 0.0031(19) -0.0056(18)
Sn1 0.02052(12) 0.01592(12) 0.01902(13) -0.00260(9) 0.00459(9) -0.00108(9)
Si1 0.0257(5) 0.0214(5) 0.0286(6) 0.0015(4) 0.0075(4) -0.0039(4)
Si2 0.0278(5) 0.0234(5) 0.0197(5) -0.0029(4) 0.0040(4) 0.0003(4)
Si3 0.0267(5) 0.0214(5) 0.0342(6) -0.0087(5) 0.0071(5) 0.0014(4)
C17 0.033(2) 0.043(3) 0.069(4) 0.003(2) 0.026(2) -0.003(2)
C18 0.049(3) 0.069(4) 0.052(3) 0.031(3) 0.010(2) -0.008(3)
C19 0.072(4) 0.049(3) 0.075(4) -0.030(3) 0.037(3) -0.036(3)
C20 0.031(2) 0.036(2) 0.030(2) 0.0024(19) -0.0009(17) 0.0020(18)
C21 0.047(3) 0.046(3) 0.029(2) 0.005(2) 0.013(2) -0.003(2)
C22 0.048(3) 0.037(2) 0.041(3) -0.015(2) 0.002(2) 0.000(2)
C23 0.048(3) 0.022(2) 0.052(3) -0.007(2) 0.012(2) 0.0017(19)
C24 0.048(3) 0.035(2) 0.054(3) -0.013(2) 0.027(2) -0.002(2)
C25 0.031(2) 0.048(3) 0.062(3) -0.017(2) 0.000(2) 0.008(2)
Sn2 0.02228(13) 0.01704(12) 0.01852(13) 0.00318(10) 0.00475(10) 0.00115(10)
Si4 0.0277(5) 0.0303(6) 0.0188(5) 0.0043(4) 0.0036(4) -0.0019(4)
Si5 0.0308(6) 0.0210(5) 0.0287(6) 0.0052(4) 0.0094(5) -0.0028(4)
Si6 0.0253(5) 0.0225(5) 0.0350(6) -0.0004(5) 0.0079(5) 0.0052(4)
C26 0.043(3) 0.063(3) 0.029(2) -0.013(2) 0.008(2) -0.001(2)
C27 0.055(3) 0.051(3) 0.035(3) 0.018(2) 0.002(2) -0.006(2)
C28 0.030(2) 0.045(3) 0.033(2) 0.003(2) 0.0010(18) -0.0002(19)
C29 0.067(3) 0.040(3) 0.063(3) -0.001(2) 0.043(3) -0.015(2)
C30 0.042(3) 0.050(3) 0.056(3) 0.014(2) 0.000(2) -0.018(2)
C31 0.052(3) 0.023(2) 0.060(3) 0.007(2) 0.018(2) -0.005(2)
C32 0.067(4) 0.057(3) 0.078(4) 0.021(3) 0.020(3) 0.039(3)
C33 0.049(3) 0.058(3) 0.067(4) -0.029(3) 0.015(3) 0.002(3)
C34 0.043(3) 0.044(3) 0.100(5) -0.005(3) 0.040(3) 0.000(2)

loop_
_atom_type_symbol
_atom_type_description
_atom_type_scat_dispersion_real
_atom_type_scat_dispersion_imag
_atom_type_scat_source
C C 0.0033 0.0016 'International Tables Vol C Tables 4.2.6.8 and 6.1.1.4'
H H 0.0000 0.0000 'International Tables Vol C Tables 4.2.6.8 and 6.1.1.4'
Ca Ca 0.2262 0.3064 'International Tables Vol C Tables 4.2.6.8 and 6.1.1.4'
O O 0.0106 0.0060 'International Tables Vol C Tables 4.2.6.8 and 6.1.1.4'
Si Si 0.0817 0.0704 'International Tables Vol C Tables 4.2.6.8 and 6.1.1.4'
Sn Sn -0.6537 1.4246 'International Tables Vol C Tables 4.2.6.8 and 6.1.1.4'

loop_
_geom_angle_atom_site_label_1
_geom_angle_atom_site_label_2
_geom_angle_atom_site_label_3
_geom_angle
_geom_angle_site_symmetry_1
_geom_angle_site_symmetry_3
_geom_angle_publ_flag
O1 Ca1 O3 179.70(10) . . ?
O1 Ca1 O4 93.40(10) . . ?
O3 Ca1 O4 86.51(10) . . ?
O1 Ca1 O2 89.14(9) . . ?
O3 Ca1 O2 90.94(10) . . ?
O4 Ca1 O2 177.17(9) . . ?
O1 Ca1 Sn2 88.05(7) . . ?
O3 Ca1 Sn2 91.66(7) . . ?
O4 Ca1 Sn2 87.76(6) . . ?
O2 Ca1 Sn2 91.09(7) . . ?
O1 Ca1 Sn1 90.25(7) . 4_566 ?
O3 Ca1 Sn1 90.04(7) . 4_566 ?
O4 Ca1 Sn1 92.15(7) . 4_566 ?
O2 Ca1 Sn1 89.08(6) . 4_566 ?
Sn2 Ca1 Sn1 178.29(2) . 4_566 ?
C4 O1 C1 109.3(3) . . ?
C4 O1 Ca1 125.2(2) . . ?
C1 O1 Ca1 125.6(2) . . ?
C8 O2 C5 107.9(3) . . ?
C8 O2 Ca1 126.2(3) . . ?
C5 O2 Ca1 125.8(2) . . ?
C9 O3 C12A 101.7(4) . . ?
C9 O3 C12B 108.4(3) . . ?
C9 O3 Ca1 127.3(2) . . ?
C12A O3 Ca1 125.2(4) . . ?
C12B O3 Ca1 121.7(3) . . ?
C16 O4 C13 108.2(3) . . ?
C16 O4 Ca1 127.2(2) . . ?
C13 O4 Ca1 124.6(2) . . ?
O1 C1 C2 105.1(3) . . ?
O1 C1 H1A 110.7 . . ?
C2 C1 H1A 110.7 . . ?
O1 C1 H1B 110.7 . . ?
C2 C1 H1B 110.7 . . ?
H1A C1 H1B 108.8 . . ?
C1 C2 C3 101.3(3) . . ?
C1 C2 H2A 111.5 . . ?
C3 C2 H2A 111.5 . . ?
C1 C2 H2B 111.5 . . ?
C3 C2 H2B 111.5 . . ?
H2A C2 H2B 109.3 . . ?
C4 C3 C2 103.0(3) . . ?
C4 C3 H3A 111.2 . . ?
C2 C3 H3A 111.2 . . ?
C4 C3 H3B 111.2 . . ?
C2 C3 H3B 111.2 . . ?
H3A C3 H3B 109.1 . . ?
O1 C4 C3 106.0(3) . . ?
O1 C4 H4A 110.5 . . ?
C3 C4 H4A 110.5 . . ?
O1 C4 H4B 110.5 . . ?
C3 C4 H4B 110.5 . . ?
H4A C4 H4B 108.7 . . ?
O2 C5 C6 106.3(3) . . ?
O2 C5 H5A 110.5 . . ?
C6 C5 H5A 110.5 . . ?
O2 C5 H5B 110.5 . . ?
C6 C5 H5B 110.5 . . ?
H5A C5 H5B 108.7 . . ?
C7 C6 C5 102.9(4) . . ?
C7 C6 H6A 111.2 . . ?
C5 C6 H6A 111.2 . . ?
C7 C6 H6B 111.2 . . ?
C5 C6 H6B 111.2 . . ?
H6A C6 H6B 109.1 . . ?
C8 C7 C6 103.8(5) . . ?
C8 C7 H7A 111.0 . . ?
C6 C7 H7A 111.0 . . ?
C8 C7 H7B 111.0 . . ?
C6 C7 H7B 111.0 . . ?
H7A C7 H7B 109.0 . . ?
O2 C8 C7 106.5(4) . . ?
O2 C8 H8A 110.4 . . ?
C7 C8 H8A 110.4 . . ?
O2 C8 H8B 110.4 . . ?
C7 C8 H8B 110.4 . . ?
H8A C8 H8B 108.6 . . ?
O3 C9 C10 105.3(3) . . ?
O3 C9 H9A 110.7 . . ?
C10 C9 H9A 110.7 . . ?
O3 C9 H9B 110.7 . . ?
C10 C9 H9B 110.7 . . ?
H9A C9 H9B 108.8 . . ?
C9 C10 C11 103.4(3) . . ?
C9 C10 H10A 111.1 . . ?
C11 C10 H10A 111.1 . . ?
C9 C10 H10B 111.1 . . ?
C11 C10 H10B 111.1 . . ?
H10A C10 H10B 109.0 . . ?
C12B C11 C10 101.4(4) . . ?
C10 C11 C12A 102.8(4) . . ?
C10 C11 H11A 111.2 . . ?
C12A C11 H11A 111.2 . . ?
C10 C11 H11B 111.2 . . ?
C12A C11 H11B 111.2 . . ?
H11A C11 H11B 109.1 . . ?
C12B C11 H11C 111.5 . . ?
C10 C11 H11C 111.5 . . ?
C12B C11 H11D 111.5 . . ?
C10 C11 H11D 111.5 . . ?
H11C C11 H11D 109.3 . . ?
O3 C12A C11 102.7(6) . . ?
O3 C12A H12A 111.2 . . ?
C11 C12A H12A 111.2 . . ?
O3 C12A H12B 111.2 . . ?
C11 C12A H12B 111.2 . . ?
H12A C12A H12B 109.1 . . ?
C11 C12B O3 103.5(5) . . ?
C11 C12B H12C 111.1 . . ?
O3 C12B H12C 111.1 . . ?
C11 C12B H12D 111.1 . . ?
O3 C12B H12D 111.1 . . ?
H12C C12B H12D 109.0 . . ?
O4 C13 C14 106.4(3) . . ?
O4 C13 H13A 110.4 . . ?
C14 C13 H13A 110.4 . . ?
O4 C13 H13B 110.4 . . ?
C14 C13 H13B 110.4 . . ?
H13A C13 H13B 108.6 . . ?
C15 C14 C13 102.6(3) . . ?
C15 C14 H14A 111.2 . . ?
C13 C14 H14A 111.2 . . ?
C15 C14 H14B 111.2 . . ?
C13 C14 H14B 111.2 . . ?
H14A C14 H14B 109.2 . . ?
C16 C15 C14 101.8(4) . . ?
C16 C15 H15A 111.4 . . ?
C14 C15 H15A 111.4 . . ?
C16 C15 H15B 111.4 . . ?
C14 C15 H15B 111.4 . . ?
H15A C15 H15B 109.3 . . ?
O4 C16 C15 105.4(3) . . ?
O4 C16 H16A 110.7 . . ?
C15 C16 H16A 110.7 . . ?
O4 C16 H16B 110.7 . . ?
C15 C16 H16B 110.7 . . ?
H16A C16 H16B 108.8 . . ?
Si2 Sn1 Si1 99.17(3) . . ?
Si2 Sn1 Si3 96.93(3) . . ?
Si1 Sn1 Si3 100.58(3) . . ?
Si2 Sn1 Ca1 120.80(3) . 4_565 ?
Si1 Sn1 Ca1 123.77(3) . 4_565 ?
Si3 Sn1 Ca1 110.84(3) . 4_565 ?
C18 Si1 C19 106.6(3) . . ?
C18 Si1 C17 105.4(2) . . ?
C19 Si1 C17 103.6(2) . . ?
C18 Si1 Sn1 110.14(15) . . ?
C19 Si1 Sn1 117.95(16) . . ?
C17 Si1 Sn1 112.22(14) . . ?
C21 Si2 C20 106.71(19) . . ?
C21 Si2 C22 105.3(2) . . ?
C20 Si2 C22 105.91(19) . . ?
C21 Si2 Sn1 110.53(14) . . ?
C20 Si2 Sn1 111.93(13) . . ?
C22 Si2 Sn1 115.84(15) . . ?
C23 Si3 C25 105.4(2) . . ?
C23 Si3 C24 104.4(2) . . ?
C25 Si3 C24 105.0(2) . . ?
C23 Si3 Sn1 116.23(14) . . ?
C25 Si3 Sn1 111.24(14) . . ?
C24 Si3 Sn1 113.62(14) . . ?
Si1 C17 H17A 109.5 . . ?
Si1 C17 H17B 109.5 . . ?
H17A C17 H17B 109.5 . . ?
Si1 C17 H17C 109.5 . . ?
H17A C17 H17C 109.5 . . ?
H17B C17 H17C 109.5 . . ?
Si1 C18 H18A 109.5 . . ?
Si1 C18 H18B 109.5 . . ?
H18A C18 H18B 109.5 . . ?
Si1 C18 H18C 109.5 . . ?
H18A C18 H18C 109.5 . . ?
H18B C18 H18C 109.5 . . ?
Si1 C19 H19A 109.5 . . ?
Si1 C19 H19B 109.5 . . ?
H19A C19 H19B 109.5 . . ?
Si1 C19 H19C 109.5 . . ?
H19A C19 H19C 109.5 . . ?
H19B C19 H19C 109.5 . . ?
Si2 C20 H20A 109.5 . . ?
Si2 C20 H20B 109.5 . . ?
H20A C20 H20B 109.5 . . ?
Si2 C20 H20C 109.5 . . ?
H20A C20 H20C 109.5 . . ?
H20B C20 H20C 109.5 . . ?
Si2 C21 H21A 109.5 . . ?
Si2 C21 H21B 109.5 . . ?
H21A C21 H21B 109.5 . . ?
Si2 C21 H21C 109.5 . . ?
H21A C21 H21C 109.5 . . ?
H21B C21 H21C 109.5 . . ?
Si2 C22 H22A 109.5 . . ?
Si2 C22 H22B 109.5 . . ?
H22A C22 H22B 109.5 . . ?
Si2 C22 H22C 109.5 . . ?
H22A C22 H22C 109.5 . . ?
H22B C22 H22C 109.5 . . ?
Si3 C23 H23A 109.5 . . ?
Si3 C23 H23B 109.5 . . ?
H23A C23 H23B 109.5 . . ?
Si3 C23 H23C 109.5 . . ?
H23A C23 H23C 109.5 . . ?
H23B C23 H23C 109.5 . . ?
Si3 C24 H24A 109.5 . . ?
Si3 C24 H24B 109.5 . . ?
H24A C24 H24B 109.5 . . ?
Si3 C24 H24C 109.5 . . ?
H24A C24 H24C 109.5 . . ?
H24B C24 H24C 109.5 . . ?
Si3 C25 H25A 109.5 . . ?
Si3 C25 H25B 109.5 . . ?
H25A C25 H25B 109.5 . . ?
Si3 C25 H25C 109.5 . . ?
H25A C25 H25C 109.5 . . ?
H25B C25 H25C 109.5 . . ?
Si4 Sn2 Si5 97.06(3) . . ?
Si4 Sn2 Si6 99.19(4) . . ?
Si5 Sn2 Si6 97.88(3) . . ?
Si4 Sn2 Ca1 120.73(3) . . ?
Si5 Sn2 Ca1 110.83(3) . . ?
Si6 Sn2 Ca1 125.57(3) . . ?
C26 Si4 C27 104.3(2) . . ?
C26 Si4 C28 105.8(2) . . ?
C27 Si4 C28 105.7(2) . . ?
C26 Si4 Sn2 112.32(14) . . ?
C27 Si4 Sn2 116.06(16) . . ?
C28 Si4 Sn2 111.77(14) . . ?
C31 Si5 C29 104.9(2) . . ?
C31 Si5 C30 105.4(2) . . ?
C29 Si5 C30 105.2(2) . . ?
C31 Si5 Sn2 116.39(14) . . ?
C29 Si5 Sn2 112.30(14) . . ?
C30 Si5 Sn2 111.75(15) . . ?
C33 Si6 C32 106.8(3) . . ?
C33 Si6 C34 105.2(2) . . ?
C32 Si6 C34 103.7(3) . . ?
C33 Si6 Sn2 110.56(15) . . ?
C32 Si6 Sn2 116.37(18) . . ?
C34 Si6 Sn2 113.27(15) . . ?
Si4 C26 H26A 109.5 . . ?
Si4 C26 H26B 109.5 . . ?
H26A C26 H26B 109.5 . . ?
Si4 C26 H26C 109.5 . . ?
H26A C26 H26C 109.5 . . ?
H26B C26 H26C 109.5 . . ?
Si4 C27 H27A 109.5 . . ?
Si4 C27 H27B 109.5 . . ?
H27A C27 H27B 109.5 . . ?
Si4 C27 H27C 109.5 . . ?
H27A C27 H27C 109.5 . . ?
H27B C27 H27C 109.5 . . ?
Si4 C28 H28A 109.5 . . ?
Si4 C28 H28B 109.5 . . ?
H28A C28 H28B 109.5 . . ?
Si4 C28 H28C 109.5 . . ?
H28A C28 H28C 109.5 . . ?
H28B C28 H28C 109.5 . . ?
Si5 C29 H29A 109.5 . . ?
Si5 C29 H29B 109.5 . . ?
H29A C29 H29B 109.5 . . ?
Si5 C29 H29C 109.5 . . ?
H29A C29 H29C 109.5 . . ?
H29B C29 H29C 109.5 . . ?
Si5 C30 H30A 109.5 . . ?
Si5 C30 H30B 109.5 . . ?
H30A C30 H30B 109.5 . . ?
Si5 C30 H30C 109.5 . . ?
H30A C30 H30C 109.5 . . ?
H30B C30 H30C 109.5 . . ?
Si5 C31 H31A 109.5 . . ?
Si5 C31 H31B 109.5 . . ?
H31A C31 H31B 109.5 . . ?
Si5 C31 H31C 109.5 . . ?
H31A C31 H31C 109.5 . . ?
H31B C31 H31C 109.5 . . ?
Si6 C32 H32A 109.5 . . ?
Si6 C32 H32B 109.5 . . ?
H32A C32 H32B 109.5 . . ?
Si6 C32 H32C 109.5 . . ?
H32A C32 H32C 109.5 . . ?
H32B C32 H32C 109.5 . . ?
Si6 C33 H33A 109.5 . . ?
Si6 C33 H33B 109.5 . . ?
H33A C33 H33B 109.5 . . ?
Si6 C33 H33C 109.5 . . ?
H33A C33 H33C 109.5 . . ?
H33B C33 H33C 109.5 . . ?
Si6 C34 H34A 109.5 . . ?
Si6 C34 H34B 109.5 . . ?
H34A C34 H34B 109.5 . . ?
Si6 C34 H34C 109.5 . . ?
H34A C34 H34C 109.5 . . ?
H34B C34 H34C 109.5 . . ?

loop_
_geom_bond_atom_site_label_1
_geom_bond_atom_site_label_2
_geom_bond_distance
_geom_bond_site_symmetry_2
_geom_bond_publ_flag
Ca1 O1 2.353(2) . ?
Ca1 O3 2.361(3) . ?
Ca1 O4 2.382(3) . ?
Ca1 O2 2.392(3) . ?
Ca1 Sn2 3.3649(7) . ?
Ca1 Sn1 3.3653(7) 4_566 ?
O1 C4 1.447(5) . ?
O1 C1 1.450(4) . ?
O2 C8 1.437(5) . ?
O2 C5 1.448(4) . ?
O3 C9 1.438(4) . ?
O3 C12A 1.439(8) . ?
O3 C12B 1.526(7) . ?
O4 C16 1.449(4) . ?
O4 C13 1.453(4) . ?
C1 C2 1.506(5) . ?
C1 H1A 0.9900 . ?
C1 H1B 0.9900 . ?
C2 C3 1.525(6) . ?
C2 H2A 0.9900 . ?
C2 H2B 0.9900 . ?
C3 C4 1.509(5) . ?
C3 H3A 0.9900 . ?
C3 H3B 0.9900 . ?
C4 H4A 0.9900 . ?
C4 H4B 0.9900 . ?
C5 C6 1.513(6) . ?
C5 H5A 0.9900 . ?
C5 H5B 0.9900 . ?
C6 C7 1.478(7) . ?
C6 H6A 0.9900 . ?
C6 H6B 0.9900 . ?
C7 C8 1.469(8) . ?
C7 H7A 0.9900 . ?
C7 H7B 0.9900 . ?
C8 H8A 0.9900 . ?
C8 H8B 0.9900 . ?
C9 C10 1.517(5) . ?
C9 H9A 0.9900 . ?
C9 H9B 0.9900 . ?
C10 C11 1.530(5) . ?
C10 H10A 0.9900 . ?
C10 H10B 0.9900 . ?
C11 C12B 1.467(7) . ?
C11 C12A 1.570(10) . ?
C11 H11A 0.9900 . ?
C11 H11B 0.9900 . ?
C11 H11C 0.9900 . ?
C11 H11D 0.9900 . ?
C12A H12A 0.9900 . ?
C12A H12B 0.9900 . ?
C12B H12C 0.9900 . ?
C12B H12D 0.9900 . ?
C13 C14 1.511(6) . ?
C13 H13A 0.9900 . ?
C13 H13B 0.9900 . ?
C14 C15 1.505(6) . ?
C14 H14A 0.9900 . ?
C14 H14B 0.9900 . ?
C15 C16 1.504(6) . ?
C15 H15A 0.9900 . ?
C15 H15B 0.9900 . ?
C16 H16A 0.9900 . ?
C16 H16B 0.9900 . ?
Sn1 Si2 2.5963(11) . ?
Sn1 Si1 2.6032(10) . ?
Sn1 Si3 2.6083(10) . ?
Si1 C18 1.876(5) . ?
Si1 C19 1.877(4) . ?
Si1 C17 1.886(4) . ?
Si2 C21 1.877(4) . ?
Si2 C20 1.887(4) . ?
Si2 C22 1.887(4) . ?
Si3 C23 1.878(4) . ?
Si3 C25 1.885(4) . ?
Si3 C24 1.891(4) . ?
C17 H17A 0.9800 . ?
C17 H17B 0.9800 . ?
C17 H17C 0.9800 . ?
C18 H18A 0.9800 . ?
C18 H18B 0.9800 . ?
C18 H18C 0.9800 . ?
C19 H19A 0.9800 . ?
C19 H19B 0.9800 . ?
C19 H19C 0.9800 . ?
C20 H20A 0.9800 . ?
C20 H20B 0.9800 . ?
C20 H20C 0.9800 . ?
C21 H21A 0.9800 . ?
C21 H21B 0.9800 . ?
C21 H21C 0.9800 . ?
C22 H22A 0.9800 . ?
C22 H22B 0.9800 . ?
C22 H22C 0.9800 . ?
C23 H23A 0.9800 . ?
C23 H23B 0.9800 . ?
C23 H23C 0.9800 . ?
C24 H24A 0.9800 . ?
C24 H24B 0.9800 . ?
C24 H24C 0.9800 . ?
C25 H25A 0.9800 . ?
C25 H25B 0.9800 . ?
C25 H25C 0.9800 . ?
Sn2 Si4 2.5995(11) . ?
Sn2 Si5 2.6068(10) . ?
Sn2 Si6 2.6079(10) . ?
Si4 C26 1.878(4) . ?
Si4 C27 1.885(4) . ?
Si4 C28 1.892(4) . ?
Si5 C31 1.881(4) . ?
Si5 C29 1.882(4) . ?
Si5 C30 1.885(5) . ?
Si6 C33 1.874(5) . ?
Si6 C32 1.881(5) . ?
Si6 C34 1.882(4) . ?
C26 H26A 0.9800 . ?
C26 H26B 0.9800 . ?
C26 H26C 0.9800 . ?
C27 H27A 0.9800 . ?
C27 H27B 0.9800 . ?
C27 H27C 0.9800 . ?
C28 H28A 0.9800 . ?
C28 H28B 0.9800 . ?
C28 H28C 0.9800 . ?
C29 H29A 0.9800 . ?
C29 H29B 0.9800 . ?
C29 H29C 0.9800 . ?
C30 H30A 0.9800 . ?
C30 H30B 0.9800 . ?
C30 H30C 0.9800 . ?
C31 H31A 0.9800 . ?
C31 H31B 0.9800 . ?
C31 H31C 0.9800 . ?
C32 H32A 0.9800 . ?
C32 H32B 0.9800 . ?
C32 H32C 0.9800 . ?
C33 H33A 0.9800 . ?
C33 H33B 0.9800 . ?
C33 H33C 0.9800 . ?
C34 H34A 0.9800 . ?
C34 H34B 0.9800 . ?
C34 H34C 0.9800 . ?

loop_
_geom_torsion_atom_site_label_1
_geom_torsion_atom_site_label_2
_geom_torsion_atom_site_label_3
_geom_torsion_atom_site_label_4
_geom_torsion
_geom_torsion_site_symmetry_1
_geom_torsion_site_symmetry_2
_geom_torsion_site_symmetry_3
_geom_torsion_site_symmetry_4
_geom_torsion_publ_flag
C4 O1 C1 C2 -20.4(4) . . . . ?
Ca1 O1 C1 C2 159.3(2) . . . . ?
O1 C1 C2 C3 35.9(4) . . . . ?
C1 C2 C3 C4 -37.8(4) . . . . ?
C1 O1 C4 C3 -4.1(4) . . . . ?
Ca1 O1 C4 C3 176.1(2) . . . . ?
C2 C3 C4 O1 26.5(4) . . . . ?
C8 O2 C5 C6 -5.0(5) . . . . ?
Ca1 O2 C5 C6 174.6(3) . . . . ?
O2 C5 C6 C7 24.8(6) . . . . ?
C5 C6 C7 C8 -34.8(7) . . . . ?
C5 O2 C8 C7 -17.2(6) . . . . ?
Ca1 O2 C8 C7 163.2(4) . . . . ?
C6 C7 C8 O2 32.9(7) . . . . ?
C12A O3 C9 C10 47.4(5) . . . . ?
C12B O3 C9 C10 2.8(5) . . . . ?
Ca1 O3 C9 C10 -158.9(2) . . . . ?
O3 C9 C10 C11 -27.0(4) . . . . ?
C9 C10 C11 C12B 41.4(5) . . . . ?
C9 C10 C11 C12A -2.0(5) . . . . ?
C9 O3 C12A C11 -47.5(6) . . . . ?
Ca1 O3 C12A C11 158.1(3) . . . . ?
C10 C11 C12A O3 30.0(7) . . . . ?
C10 C11 C12B O3 -39.2(5) . . . . ?
C9 O3 C12B C11 23.6(5) . . . . ?
Ca1 O3 C12B C11 -173.5(3) . . . . ?
C16 O4 C13 C14 4.5(4) . . . . ?
Ca1 O4 C13 C14 -176.6(2) . . . . ?
O4 C13 C14 C15 -27.0(4) . . . . ?
C13 C14 C15 C16 38.2(4) . . . . ?
C13 O4 C16 C15 20.0(4) . . . . ?
Ca1 O4 C16 C15 -158.8(3) . . . . ?
C14 C15 C16 O4 -36.4(4) . . . . ?
